data_4309878
loop_
_publ_author_name
'Maxim N. Sokolov'
'Pavel A. Abramov'
'Artem L. Gushchin'
'Irina V. Kalinina'
'Dmitry Y. Naumov'
'Alexander V. Virovets'
'Eugenia V. Peresypkina'
'Cristian Vicent'
'Rosa Llusar'
'Vladimir P. Fedin'

_publ_contact_author_address
;Nikolaev Institute of Inorganic Chemistry,
SB Russian Academy of Sciences,
Academition Lavrentiev Avenue 3,
Novosibirsk 90,
630090 Russia
;
_publ_contact_author_email d.y.naumov@ngs.ru
_publ_contact_author_fax 7(3832)344489
_publ_contact_author_name 'Dr. Dmitry Yu. Naumov'
_publ_contact_author_phone 7(3832)344466
_publ_section_title
;
Synthesis and Reactivity of W3Te74+ Clusters and Chalcogen Exchange in the
M3Q7 (M = Mo, W; Q = S, Se, Te) Cluster Family
;
_journal_name_full 'Inorganic Chemistry'
_journal_page_first 8116
_journal_page_last 8124
_journal_paper_doi 10.1021/ic050962c
_journal_volume 44
_journal_year 2005
_chemical_formula_sum 'C12 H10 Cl2 Cs2 K4 N12 O5 Te14 W6'
_chemical_formula_weight 3784.94
_space_group_IT_number 43
_symmetry_cell_setting orthorhombic
_symmetry_space_group_name_Hall 'F 2 -2d'
_symmetry_space_group_name_H-M 'F d d 2'
_atom_sites_solution_hydrogens geom
_atom_sites_solution_primary direct
_atom_sites_solution_secondary difmap
_audit_creation_method SHELXL-97
_cell_angle_alpha 90.00
_cell_angle_beta 90.00
_cell_angle_gamma 90.00
_cell_formula_units_Z 16
_cell_length_a 25.626(9)
_cell_length_b 60.07(2)
_cell_length_c 15.614(5)
_cell_measurement_reflns_used 2565
_cell_measurement_temperature 296(2)
_cell_measurement_theta_max 19.1824
_cell_measurement_theta_min 2.2817
_cell_volume 24035(14)
_computing_structure_refinement 'SHELXL-97 (Sheldrick, 1997)'
_computing_structure_solution 'SHELXS-97 (Sheldrick, 1990)'
_diffrn_ambient_temperature 296(2)
_diffrn_detector_area_resol_mean 25
_diffrn_measured_fraction_theta_full 1.000
_diffrn_measured_fraction_theta_max 1.000
_diffrn_measurement_device_type 'Bruker-Nonius X8Apex CCD'
_diffrn_measurement_method phi-scans
_diffrn_radiation_monochromator graphite
_diffrn_radiation_source 'fine-focus sealed tube'
_diffrn_radiation_type MoK\a
_diffrn_radiation_wavelength 0.71073
_diffrn_reflns_av_R_equivalents 0.1003
_diffrn_reflns_av_sigmaI/netI 0.1624
_diffrn_reflns_limit_h_max 28
_diffrn_reflns_limit_h_min -33
_diffrn_reflns_limit_k_max 78
_diffrn_reflns_limit_k_min -57
_diffrn_reflns_limit_l_max 20
_diffrn_reflns_limit_l_min -11
_diffrn_reflns_number 30466
_diffrn_reflns_theta_full 25.00
_diffrn_reflns_theta_max 27.50
_diffrn_reflns_theta_min 1.36
_diffrn_standards_number 0
_exptl_absorpt_coefficient_mu 19.696
_exptl_absorpt_correction_T_max 1
_exptl_absorpt_correction_T_min 0.339156
_exptl_absorpt_correction_type empirical
_exptl_absorpt_process_details 'based on intensities (SADABS)'
_exptl_crystal_colour black
_exptl_crystal_density_diffrn 4.184
_exptl_crystal_density_method 'not measured'
_exptl_crystal_description 'lath-shaped, close to needle'
_exptl_crystal_F_000 25568
_exptl_crystal_size_max 0.0075
_exptl_crystal_size_mid 0.0125
_exptl_crystal_size_min 0.25
_refine_diff_density_max 2.651
_refine_diff_density_min -1.531
_refine_diff_density_rms 0.341
_refine_ls_abs_structure_details 'Flack H D (1983), Acta Cryst. A39, 876-881'
_refine_ls_abs_structure_Flack 0.011(10)
_refine_ls_extinction_method none
_refine_ls_goodness_of_fit_ref 0.846
_refine_ls_hydrogen_treatment mixed
_refine_ls_matrix_type full
_refine_ls_number_parameters 528
_refine_ls_number_reflns 11569
_refine_ls_number_restraints 181
_refine_ls_restrained_S_all 0.844
_refine_ls_R_factor_all 0.1161
_refine_ls_R_factor_gt 0.0544
_refine_ls_shift/su_max 0.001
_refine_ls_shift/su_mean 0.000
_refine_ls_structure_factor_coef Fsqd
_refine_ls_weighting_details 'calc w=1/[\s^2^(Fo^2^)+(0.0556P)^2^+0.0000P] where P=(Fo^2^+2Fc^2^)/3'
_refine_ls_weighting_scheme calc
_refine_ls_wR_factor_gt 0.1173
_refine_ls_wR_factor_ref 0.1304
_reflns_number_gt 5838
_reflns_number_total 11569
_reflns_threshold_expression >2sigma(I)
_cod_data_source_file ic050962csi20050614_030308.cif
_cod_data_source_block ag228-2
_cod_depositor_comments
;
The following automatic conversions were performed:

data name '_atom_site_symetry_multiplicity' was replaced with
'_atom_site_symmetry_multiplicity' as specified in the replacement
file 'data/replacement-values/replacement_tags.lst'.

Automatic conversion script
Id: cif_correct_tags 9268 2022-04-12 08:56:07Z antanas 
;
_cod_original_cell_volume 24037(14)
_cod_database_code 4309878

loop_
_symmetry_equiv_pos_as_xyz
'x, y, z'
'-x, -y, z'
'x+1/4, -y+1/4, z+1/4'
'-x+1/4, y+1/4, z+1/4'
'x, y+1/2, z+1/2'
'-x, -y+1/2, z+1/2'
'x+1/4, -y+3/4, z+3/4'
'-x+1/4, y+3/4, z+3/4'
'x+1/2, y, z+1/2'
'-x+1/2, -y, z+1/2'
'x+3/4, -y+1/4, z+3/4'
'-x+3/4, y+1/4, z+3/4'
'x+1/2, y+1/2, z'
'-x+1/2, -y+1/2, z'
'x+3/4, -y+3/4, z+1/4'
'-x+3/4, y+3/4, z+1/4'

loop_
_atom_site_label
_atom_site_type_symbol
_atom_site_fract_x
_atom_site_fract_y
_atom_site_fract_z
_atom_site_U_iso_or_equiv
_atom_site_adp_type
_atom_site_occupancy
_atom_site_symmetry_multiplicity
_atom_site_calc_flag
_atom_site_refinement_flags
_atom_site_disorder_assembly
_atom_site_disorder_group
Cs1 Cs 1.38735(13) 0.02799(5) 0.8264(2) 0.1065(10) Uani 1 1 d . . .
Cs2 Cs 1.07149(15) -0.11961(5) 0.85495(19) 0.1185(12) Uani 1 1 d . . .
K1 K 0.9884(3) 0.06272(14) 0.5230(5) 0.067(2) Uani 1 1 d . . .
K2 K 1.0000 0.0000 0.6129(7) 0.071(3) Uani 1 2 d S . .
K31 K 1.3124(16) 0.1437(6) 0.5197(13) 0.031(9) Uani 0.49(7) 1 d P . .
K32 K 1.0835(11) 0.1154(6) 0.295(2) 0.026(9) Uani 0.51(7) 1 d P . .
K4 K 1.6006(4) -0.08096(15) 0.5857(5) 0.092(3) Uani 1 1 d . . .
K51 K 1.4387(15) -0.0038(6) 0.504(3) 0.092(11) Uiso 0.25 1 d P . .
K52 K 1.493(2) 0.0082(7) 0.419(3) 0.140(19) Uiso 0.25 1 d P . .
Cl1 Cl 1.4933(4) -0.07623(19) 0.6080(6) 0.093(3) Uani 1 1 d . . .
Cl2 Cl 1.0477(3) 0.04192(15) 0.7499(7) 0.078(3) Uani 1 1 d . . .
W1 W 1.21330(5) 0.074813(19) 0.75472(7) 0.0418(3) Uani 1 1 d . . .
W2 W 1.14084(5) 0.108108(19) 0.81250(7) 0.0434(3) Uani 1 1 d . . .
W3 W 1.15198(6) 0.09873(2) 0.63239(8) 0.0561(4) Uani 1 1 d . . .
Te1 Te 1.22891(9) 0.11893(3) 0.72472(13) 0.0538(6) Uani 1 1 d . . .
Te2 Te 1.13393(9) 0.06473(3) 0.86830(14) 0.0507(5) Uani 1 1 d . . .
Te3 Te 1.21567(9) 0.08879(3) 0.92559(12) 0.0450(5) Uani 1 1 d . . .
Te4 Te 1.14855(10) 0.05281(4) 0.64216(15) 0.0679(7) Uani 1 1 d . . .
Te5 Te 1.23554(11) 0.07134(4) 0.57883(13) 0.0698(7) Uani 1 1 d . . .
Te6 Te 1.05707(10) 0.09548(4) 0.71335(15) 0.0632(7) Uani 1 1 d . . .
Te7 Te 1.09605(10) 0.13664(4) 0.68916(14) 0.0667(7) Uani 1 1 d . . .
C11 C 1.2378(14) 0.0426(5) 0.783(2) 0.060(9) Uani 1 1 d U . .
N11 N 1.2516(8) 0.0231(4) 0.8008(15) 0.045(6) Uani 1 1 d U . .
C12 C 1.2752(19) 0.0749(6) 0.753(2) 0.091(12) Uani 1 1 d U . .
N12 N 1.3363(13) 0.0747(4) 0.7590(14) 0.064(8) Uani 1 1 d U . .
C21 C 1.0781(13) 0.1135(4) 0.904(3) 0.066(10) Uani 1 1 d U . .
N21 N 1.0487(13) 0.1147(4) 0.959(2) 0.090(11) Uani 1 1 d U . .
C22 C 1.1608(14) 0.1399(6) 0.881(2) 0.071(10) Uani 1 1 d U . .
N22 N 1.1727(11) 0.1553(5) 0.929(2) 0.076(9) Uani 1 1 d U . .
C31 C 1.1057(16) 0.0923(7) 0.521(3) 0.095(13) Uani 1 1 d U . .
N31 N 1.0780(14) 0.0873(6) 0.468(2) 0.107(12) Uani 1 1 d U . .
C32 C 1.1815(15) 0.1199(6) 0.531(3) 0.076(11) Uani 1 1 d U . .
N32 N 1.2001(17) 0.1332(7) 0.489(2) 0.128(14) Uani 1 1 d U . .
W4 W 1.18765(5) -0.033337(19) 0.63406(8) 0.0436(3) Uani 1 1 d . . .
W5 W 1.20358(5) -0.04893(2) 0.80686(7) 0.0439(3) Uani 1 1 d . . .
W6 W 1.29118(5) -0.04105(2) 0.69601(8) 0.0455(3) Uani 1 1 d . . .
Te11 Te 1.22290(10) -0.07495(3) 0.66802(13) 0.0526(6) Uani 1 1 d . . .
Te12 Te 1.15009(9) -0.00980(3) 0.77278(12) 0.0522(6) Uani 1 1 d . . .
Te13 Te 1.10281(9) -0.04861(4) 0.73369(14) 0.0569(6) Uani 1 1 d . . .
Te14 Te 1.26148(9) 0.00024(3) 0.63442(13) 0.0504(5) Uani 1 1 d . . .
Te15 Te 1.27314(9) -0.03257(3) 0.52039(12) 0.0545(6) Uani 1 1 d . . .
Te16 Te 1.28230(9) -0.02066(3) 0.85459(12) 0.0508(5) Uani 1 1 d . . .
Te17 Te 1.30433(9) -0.06417(4) 0.85148(13) 0.0563(6) Uani 1 1 d . . .
C41 C 1.1479(16) -0.0089(5) 0.560(2) 0.076(11) Uani 1 1 d U . .
N41 N 1.1176(11) 0.0013(4) 0.5217(18) 0.068(8) Uani 1 1 d U . .
C42 C 1.1482(16) -0.0521(6) 0.530(2) 0.069(10) Uani 1 1 d U . .
N42 N 1.1242(12) -0.0597(5) 0.4811(18) 0.069(9) Uani 1 1 d U . .
C51 C 1.1650(16) -0.0443(6) 0.921(2) 0.075(11) Uani 1 1 d U . .
N51 N 1.1590(13) -0.0380(6) 0.989(3) 0.098(11) Uani 1 1 d U . .
C52 C 1.1844(15) -0.0800(6) 0.864(2) 0.075(11) Uani 1 1 d U . .
N52 N 1.1706(12) -0.0968(5) 0.898(2) 0.082(9) Uani 1 1 d U . .
C61 C 1.3674(16) -0.0279(6) 0.703(2) 0.079(11) Uani 1 1 d U . .
N61 N 1.4090(12) -0.0180(5) 0.707(2) 0.082(9) Uani 1 1 d U . .
C62 C 1.3391(14) -0.0669(5) 0.651(2) 0.059(9) Uani 1 1 d U . .
N62 N 1.3713(12) -0.0796(5) 0.6260(18) 0.082(9) Uani 1 1 d U . .
O1W O 1.2057(10) 0.1186(4) 0.3016(15) 0.086(8) Uani 1 1 d U . .
O2W O 1.0555(12) 0.0369(6) 0.403(2) 0.146(13) Uani 1 1 d U . .
O3W O 0.9640(16) 0.0716(7) 0.912(3) 0.179(16) Uani 1 1 d U . .
O4W O 1.414(2) 0.0289(9) 0.634(3) 0.24(2) Uani 1 1 d U . .
O5W O 0.947(3) 0.0719(10) 0.370(5) 0.32(3) Uani 1 1 d U . .

loop_
_atom_site_aniso_label
_atom_site_aniso_U_11
_atom_site_aniso_U_22
_atom_site_aniso_U_33
_atom_site_aniso_U_23
_atom_site_aniso_U_13
_atom_site_aniso_U_12
Cs1 0.135(3) 0.0855(19) 0.099(2) -0.0133(16) 0.001(2) 0.0180(19)
Cs2 0.160(3) 0.122(2) 0.0738(19) -0.0042(17) -0.0067(19) -0.058(2)
K1 0.032(4) 0.103(6) 0.064(5) -0.043(4) 0.002(4) -0.019(4)
K2 0.005(5) 0.152(11) 0.056(7) 0.000 0.000 -0.004(6)
K31 0.037(16) 0.042(12) 0.014(7) 0.001(8) 0.007(8) -0.030(12)
K32 0.016(10) 0.039(13) 0.024(11) 0.018(10) 0.010(8) 0.023(9)
K4 0.105(7) 0.129(8) 0.041(4) 0.000(4) -0.009(5) -0.085(6)
Cl1 0.079(7) 0.133(9) 0.068(6) -0.007(6) 0.013(6) -0.018(7)
Cl2 0.023(5) 0.069(6) 0.141(9) -0.019(6) -0.007(5) -0.010(4)
W1 0.0525(9) 0.0378(7) 0.0349(6) -0.0041(5) -0.0046(6) 0.0079(6)
W2 0.0555(9) 0.0372(7) 0.0375(6) -0.0008(5) 0.0002(6) 0.0090(6)
W3 0.0695(10) 0.0652(9) 0.0334(6) -0.0028(6) -0.0045(7) 0.0266(8)
Te1 0.0687(17) 0.0406(12) 0.0520(13) 0.0077(9) 0.0115(11) 0.0070(11)
Te2 0.0567(14) 0.0371(11) 0.0581(13) 0.0025(9) -0.0002(11) -0.0004(10)
Te3 0.0612(15) 0.0382(11) 0.0357(11) -0.0002(8) -0.0019(10) 0.0030(10)
Te4 0.0790(18) 0.0595(14) 0.0652(15) -0.0274(12) -0.0237(14) 0.0190(13)
Te5 0.0838(19) 0.0914(18) 0.0341(11) -0.0124(12) -0.0018(12) 0.0366(15)
Te6 0.0552(16) 0.0735(16) 0.0609(15) -0.0141(12) -0.0116(12) 0.0178(13)
Te7 0.0881(19) 0.0634(15) 0.0487(13) 0.0105(11) -0.0035(13) 0.0354(14)
C11 0.08(2) 0.039(15) 0.062(18) 0.009(14) 0.008(16) -0.017(15)
N11 0.017(12) 0.069(15) 0.050(14) -0.005(12) -0.003(11) 0.000(11)
C12 0.14(3) 0.09(2) 0.043(17) 0.019(16) 0.01(2) -0.01(2)
N12 0.13(2) 0.037(12) 0.022(11) -0.003(10) -0.008(14) 0.017(14)
C21 0.044(18) 0.023(14) 0.13(2) 0.022(16) 0.019(18) 0.008(13)
N21 0.09(2) 0.059(16) 0.12(2) -0.005(15) 0.091(18) 0.005(15)
C22 0.06(2) 0.09(2) 0.064(18) 0.016(17) 0.015(17) 0.051(17)
N22 0.064(18) 0.063(16) 0.10(2) -0.022(16) 0.020(16) -0.003(14)
C31 0.07(2) 0.12(2) 0.09(2) -0.02(2) 0.01(2) 0.01(2)
N31 0.09(2) 0.12(2) 0.11(2) -0.043(18) -0.047(19) 0.015(18)
C32 0.08(2) 0.065(19) 0.08(2) -0.008(17) 0.021(18) -0.012(18)
N32 0.14(3) 0.16(3) 0.09(2) 0.03(2) 0.04(2) 0.04(2)
W4 0.0590(9) 0.0369(7) 0.0347(6) -0.0015(5) -0.0010(6) 0.0044(6)
W5 0.0548(9) 0.0419(7) 0.0350(6) 0.0003(5) 0.0000(6) 0.0027(6)
W6 0.0582(9) 0.0429(7) 0.0353(6) -0.0034(6) 0.0038(7) 0.0062(7)
Te11 0.0814(18) 0.0345(11) 0.0421(11) -0.0039(9) -0.0024(11) 0.0062(11)
Te12 0.0663(15) 0.0463(12) 0.0440(12) -0.0037(9) 0.0057(11) 0.0101(11)
Te13 0.0564(15) 0.0576(14) 0.0567(14) 0.0027(10) -0.0007(12) -0.0023(12)
Te14 0.0697(16) 0.0378(10) 0.0436(11) -0.0002(9) 0.0048(12) 0.0015(11)
Te15 0.0777(17) 0.0506(12) 0.0351(11) -0.0015(9) 0.0087(11) 0.0083(12)
Te16 0.0681(15) 0.0472(12) 0.0369(11) -0.0072(9) -0.0032(11) 0.0037(11)
Te17 0.0707(16) 0.0541(13) 0.0440(12) 0.0020(10) -0.0032(11) 0.0159(12)
C41 0.12(2) 0.045(17) 0.065(19) 0.005(16) 0.023(19) -0.014(18)
N41 0.079(18) 0.057(15) 0.068(17) 0.016(13) -0.017(15) 0.025(14)
C42 0.09(2) 0.052(18) 0.061(19) 0.027(16) 0.028(18) 0.019(17)
N42 0.09(2) 0.070(17) 0.044(14) -0.001(13) -0.019(14) -0.013(15)
C51 0.09(2) 0.07(2) 0.064(19) 0.001(16) -0.005(18) 0.049(18)
N51 0.065(19) 0.10(2) 0.13(2) 0.014(19) 0.026(19) 0.028(17)
C52 0.10(2) 0.062(19) 0.07(2) 0.002(16) -0.038(18) -0.025(18)
N52 0.071(18) 0.090(19) 0.085(19) 0.002(16) -0.015(16) 0.001(16)
C61 0.080(14) 0.082(13) 0.073(13) -0.005(9) 0.015(9) 0.007(9)
N61 0.060(18) 0.100(19) 0.087(18) 0.002(16) 0.046(16) -0.001(16)
C62 0.08(2) 0.043(16) 0.059(18) -0.008(14) -0.035(16) 0.019(15)
N62 0.079(19) 0.11(2) 0.052(15) -0.022(15) 0.020(15) 0.031(17)
O1W 0.083(16) 0.120(18) 0.054(13) -0.007(13) 0.022(13) -0.002(14)
O2W 0.11(2) 0.19(2) 0.14(2) -0.051(19) -0.029(18) 0.070(19)
O3W 0.17(3) 0.20(3) 0.17(3) 0.02(2) 0.01(2) -0.09(2)
O4W 0.22(3) 0.30(3) 0.20(3) 0.04(3) -0.07(2) 0.02(3)
O5W 0.34(4) 0.29(4) 0.34(4) -0.01(3) -0.05(3) -0.03(3)

loop_
_atom_type_symbol
_atom_type_description
_atom_type_scat_dispersion_real
_atom_type_scat_dispersion_imag
_atom_type_scat_source
C C 0.0033 0.0016 'International Tables Vol C Tables 4.2.6.8 and 6.1.1.4'
H H 0.0000 0.0000 'International Tables Vol C Tables 4.2.6.8 and 6.1.1.4'
N N 0.0061 0.0033 'International Tables Vol C Tables 4.2.6.8 and 6.1.1.4'
O O 0.0106 0.0060 'International Tables Vol C Tables 4.2.6.8 and 6.1.1.4'
K K 0.2009 0.2494 'International Tables Vol C Tables 4.2.6.8 and 6.1.1.4'
Cl Cl 0.1484 0.1585 'International Tables Vol C Tables 4.2.6.8 and 6.1.1.4'
Te Te -0.5308 1.6751 'International Tables Vol C Tables 4.2.6.8 and 6.1.1.4'
Cs Cs -0.3680 2.1192 'International Tables Vol C Tables 4.2.6.8 and 6.1.1.4'
W W -0.8490 6.8722 'International Tables Vol C Tables 4.2.6.8 and 6.1.1.4'

loop_
_geom_angle_atom_site_label_1
_geom_angle_atom_site_label_2
_geom_angle_atom_site_label_3
_geom_angle
_geom_angle_site_symmetry_1
_geom_angle_site_symmetry_3
_geom_angle_publ_flag
K1 Cs1 K4 100.58(15) 9 2_855 ?
N11 Cs1 K1 133.0(4) . 9 ?
N11 Cs1 K4 91.7(4) . 2_855 ?
N11 Cs1 Te16 44.3(4) . . ?
N11 Cs1 N41 91.2(6) . 10_755 ?
N11 Cs1 C42 83.4(7) . 10_755 ?
N11 Cs1 C61 75.1(7) . . ?
N12 Cs1 K1 93.0(5) . 9 ?
N12 Cs1 K4 39.3(5) . 2_855 ?
N12 Cs1 N11 68.8(7) . . ?
N12 Cs1 Te16 113.1(6) . . ?
N12 Cs1 N41 133.8(6) . 10_755 ?
N12 Cs1 C42 80.7(7) . 10_755 ?
N12 Cs1 C61 121.7(7) . . ?
N12 Cs1 N61 126.1(7) . . ?
Te16 Cs1 K1 130.35(13) . 9 ?
Te16 Cs1 K4 126.70(12) . 2_855 ?
N41 Cs1 K1 70.3(5) 10_755 9 ?
N41 Cs1 K4 169.6(5) 10_755 2_855 ?
N41 Cs1 Te16 61.0(5) 10_755 . ?
N41 Cs1 C42 55.1(7) 10_755 10_755 ?
N41 Cs1 C61 89.7(7) 10_755 . ?
C42 Cs1 K1 50.3(6) 10_755 9 ?
C42 Cs1 K4 115.4(6) 10_755 2_855 ?
C42 Cs1 Te16 91.5(7) 10_755 . ?
C42 Cs1 C61 138.3(9) 10_755 . ?
N42 Cs1 K1 40.6(6) 10_755 9 ?
N42 Cs1 K4 101.7(6) 10_755 2_855 ?
N42 Cs1 N11 92.6(7) 10_755 . ?
N42 Cs1 N12 71.6(7) 10_755 . ?
N42 Cs1 Te16 107.5(6) 10_755 . ?
N42 Cs1 N41 68.2(7) 10_755 10_755 ?
N42 Cs1 C42 16.3(7) 10_755 10_755 ?
N42 Cs1 C61 154.6(8) 10_755 . ?
N42 Cs1 N61 162.0(8) 10_755 . ?
N42 Cs1 O5W 49.8(14) 10_755 9 ?
C61 Cs1 K1 143.8(6) . 9 ?
C61 Cs1 K4 100.7(6) . 2_855 ?
C61 Cs1 Te16 48.6(6) . . ?
N61 Cs1 K1 131.1(6) . 9 ?
N61 Cs1 K4 95.6(5) . 2_855 ?
N61 Cs1 N11 91.8(7) . . ?
N61 Cs1 Te16 64.8(5) . . ?
N61 Cs1 N41 94.3(7) . 10_755 ?
N61 Cs1 C42 148.8(8) . 10_755 ?
N61 Cs1 C61 17.5(6) . . ?
O4W Cs1 K1 121.8(10) . 9 ?
O4W Cs1 K4 39.9(10) . 2_855 ?
O4W Cs1 N11 96.3(10) . . ?
O4W Cs1 N12 76.1(10) . . ?
O4W Cs1 Te16 105.6(10) . . ?
O4W Cs1 N41 149.4(11) . 10_755 ?
O4W Cs1 C42 155.2(12) . 10_755 ?
O4W Cs1 N42 140.6(11) . 10_755 ?
O4W Cs1 C61 64.0(12) . . ?
O4W Cs1 N61 55.9(11) . . ?
O4W Cs1 O5W 95.3(18) . 9 ?
O5W Cs1 K1 35.2(13) 9 9 ?
O5W Cs1 K4 65.9(13) 9 2_855 ?
O5W Cs1 N11 125.3(13) 9 . ?
O5W Cs1 N12 62.7(14) 9 . ?
O5W Cs1 Te16 157.2(14) 9 . ?
O5W Cs1 N41 104.5(14) 9 10_755 ?
O5W Cs1 C42 65.9(15) 9 10_755 ?
O5W Cs1 C61 154.0(15) 9 . ?
O5W Cs1 N61 137.1(14) 9 . ?
K32 Cs2 K31 11.7(2) 8_745 10_755 ?
Te3 Cs2 K31 113.3(6) 8_744 10_755 ?
Te3 Cs2 K32 123.3(7) 8_744 8_745 ?
Te3 Cs2 C62 62.1(4) 8_744 15_445 ?
N21 Cs2 K31 111.8(7) 2_755 10_755 ?
N21 Cs2 K32 102.4(8) 2_755 8_745 ?
N21 Cs2 Te3 99.9(5) 2_755 8_744 ?
N21 Cs2 C22 123.5(8) 2_755 8_744 ?
N21 Cs2 C52 127.6(8) 2_755 . ?
N21 Cs2 C62 95.6(7) 2_755 15_445 ?
C22 Cs2 K31 124.5(8) 8_744 10_755 ?
C22 Cs2 K32 134.0(8) 8_744 8_745 ?
C22 Cs2 Te3 55.0(5) 8_744 8_744 ?
C22 Cs2 C52 80.6(7) 8_744 . ?
C22 Cs2 C62 108.8(8) 8_744 15_445 ?
N22 Cs2 K31 132.1(7) 8_744 10_755 ?
N22 Cs2 K32 137.8(6) 8_744 8_745 ?
N22 Cs2 Te3 71.6(5) 8_744 8_744 ?
N22 Cs2 N21 114.1(7) 8_744 2_755 ?
N22 Cs2 C22 19.7(7) 8_744 8_744 ?
N22 Cs2 C52 72.2(7) 8_744 . ?
N22 Cs2 C62 128.5(7) 8_744 15_445 ?
N22 Cs2 N62 120.4(7) 8_744 15_445 ?
N22 Cs2 O1W 161.8(7) 8_744 8_745 ?
N22 Cs2 O3W 80.1(9) 8_744 2_755 ?
C52 Cs2 K31 69.4(6) . 10_755 ?
C52 Cs2 K32 68.9(6) . 8_745 ?
C52 Cs2 Te3 128.8(6) . 8_744 ?
C52 Cs2 C62 121.6(8) . 15_445 ?
N52 Cs2 K31 54.0(6) . 10_755 ?
N52 Cs2 K32 53.6(6) . 8_745 ?
N52 Cs2 Te3 132.3(6) . 8_744 ?
N52 Cs2 N21 127.8(8) . 2_755 ?
N52 Cs2 C22 92.2(8) . 8_744 ?
N52 Cs2 N22 86.4(8) . 8_744 ?
N52 Cs2 C52 15.5(7) . . ?
N52 Cs2 C62 108.1(8) . 15_445 ?
N52 Cs2 N62 94.2(8) . 15_445 ?
N52 Cs2 O1W 94.1(8) . 8_745 ?
N52 Cs2 O3W 76.1(9) . 2_755 ?
C62 Cs2 K31 57.8(5) 15_445 10_755 ?
C62 Cs2 K32 64.3(7) 15_445 8_745 ?
N62 Cs2 K31 49.4(7) 15_445 10_755 ?
N62 Cs2 K32 58.6(8) 15_445 8_745 ?
N62 Cs2 Te3 64.7(5) 15_445 8_744 ?
N62 Cs2 N21 111.7(6) 15_445 2_755 ?
N62 Cs2 C22 101.2(8) 15_445 8_744 ?
N62 Cs2 C52 106.4(8) 15_445 . ?
N62 Cs2 C62 16.6(7) 15_445 15_445 ?
O1W Cs2 K31 59.5(7) 8_745 10_755 ?
O1W Cs2 K32 50.7(7) 8_745 8_745 ?
O1W Cs2 Te3 119.5(4) 8_745 8_744 ?
O1W Cs2 N21 52.2(6) 8_745 2_755 ?
O1W Cs2 C22 173.7(7) 8_745 8_744 ?
O1W Cs2 C52 105.7(7) 8_745 . ?
O1W Cs2 C62 68.5(7) 8_745 15_445 ?
O1W Cs2 N62 77.7(7) 8_745 15_445 ?
O3W Cs2 K31 110.2(9) 2_755 10_755 ?
O3W Cs2 K32 100.0(10) 2_755 8_745 ?
O3W Cs2 Te3 136.4(7) 2_755 8_744 ?
O3W Cs2 N21 62.4(8) 2_755 2_755 ?
O3W Cs2 C22 99.7(10) 2_755 8_744 ?
O3W Cs2 C52 68.4(9) 2_755 . ?
O3W Cs2 C62 150.8(9) 2_755 15_445 ?
O3W Cs2 N62 157.2(9) 2_755 15_445 ?
O3W Cs2 O1W 82.4(9) 2_755 8_745 ?
K2 K1 Cs1 81.24(17) . 9_454 ?
K2 K1 Te13 64.65(17) . 2_755 ?
Te6 K1 Cs1 171.4(2) . 9_454 ?
Te6 K1 K2 99.8(2) . . ?
Te6 K1 Te13 75.88(13) . 2_755 ?
C31 K1 Cs1 136.2(7) . 9_454 ?
C31 K1 K2 114.5(8) . . ?
C31 K1 Te6 51.1(7) . . ?
C31 K1 Te13 126.7(7) . 2_755 ?
N31 K1 Cs1 119.6(7) . 9_454 ?
N31 K1 K2 121.8(7) . . ?
N31 K1 Te6 67.2(7) . . ?
N31 K1 C31 17.2(9) . . ?
N31 K1 Te13 143.1(7) . 2_755 ?
N31 K1 N42 138.3(10) . 2_755 ?
N31 K1 O2W 67.5(10) . . ?
Te13 K1 Cs1 97.03(15) 2_755 9_454 ?
N42 K1 Cs1 42.7(5) 2_755 9_454 ?
N42 K1 K2 95.3(6) 2_755 . ?
N42 K1 Te6 128.8(6) 2_755 . ?
N42 K1 C31 150.2(10) 2_755 . ?
N42 K1 Te13 67.2(6) 2_755 2_755 ?
O2W K1 Cs1 70.4(6) . 9_454 ?
O2W K1 K2 71.9(8) . . ?
O2W K1 Te6 118.1(7) . . ?
O2W K1 C31 76.3(10) . . ?
O2W K1 Te13 136.2(8) . 2_755 ?
O2W K1 N42 113.1(8) . 2_755 ?
O5W K1 Cs1 42.4(13) . 9_454 ?
O5W K1 K2 122.3(13) . . ?
O5W K1 Te6 137.9(13) . . ?
O5W K1 C31 103.4(16) . . ?
O5W K1 N31 86.9(16) . . ?
O5W K1 Te13 121.9(15) . 2_755 ?
O5W K1 N42 55.0(16) . 2_755 ?
O5W K1 O2W 77.2(17) . . ?
K1 K2 K1 139.2(3) . 2_755 ?
Cl2 K2 K1 64.48(19) . . ?
Cl2 K2 K1 148.6(2) 2_755 . ?
Cl2 K2 K1 148.6(2) . 2_755 ?
Cl2 K2 K1 64.48(19) 2_755 2_755 ?
Cl2 K2 Cl2 105.2(4) . 2_755 ?
N41 K2 K1 78.8(5) 2_755 . ?
N41 K2 K1 84.0(5) . . ?
N41 K2 K1 84.0(5) 2_755 2_755 ?
N41 K2 K1 78.8(5) . 2_755 ?
N41 K2 Cl2 126.1(5) 2_755 . ?
N41 K2 Cl2 85.9(5) . . ?
N41 K2 Cl2 85.9(5) 2_755 2_755 ?
N41 K2 Cl2 126.1(5) . 2_755 ?
N41 K2 N41 129.4(10) 2_755 . ?
Cs2 K31 K4 60.0(7) 10_754 2_855 ?
K32 K31 Cs2 68(2) 3 10_754 ?
K32 K31 K4 19.4(13) 3 2_855 ?
K32 K31 Cl1 159(2) 3 12_754 ?
K32 K31 Te1 75.0(14) 3 . ?
K32 K31 N31 73.3(15) 3 3 ?
K32 K31 N32 123.0(17) 3 . ?
K32 K31 N52 70(2) 3 10_754 ?
K32 K31 N62 108(3) 3 12_754 ?
Cl1 K31 Cs2 91.5(4) 12_754 10_754 ?
Cl1 K31 K4 145.0(5) 12_754 2_855 ?
Cl1 K31 Te1 123.1(12) 12_754 . ?
Cl1 K31 N52 94.5(8) 12_754 10_754 ?
Te1 K31 Cs2 136.0(12) . 10_754 ?
Te1 K31 K4 77.1(7) . 2_855 ?
N31 K31 Cs2 127.2(14) 3 10_754 ?
N31 K31 K4 90.8(12) 3 2_855 ?
N31 K31 Cl1 123.9(14) 3 12_754 ?
N31 K31 Te1 57.5(6) 3 . ?
N31 K31 N52 141.6(18) 3 10_754 ?
N32 K31 Cs2 121.0(8) . 10_754 ?
N32 K31 K4 109.8(10) . 2_855 ?
N32 K31 Cl1 65.8(12) . 12_754 ?
N32 K31 Te1 63.1(8) . . ?
N32 K31 N31 109.6(12) . 3 ?
N32 K31 N52 82.0(10) . 10_754 ?
N32 K31 N62 120.0(16) . 12_754 ?
N52 K31 Cs2 44.4(6) 10_754 10_754 ?
N52 K31 K4 51.4(8) 10_754 2_855 ?
N52 K31 Te1 101.5(7) 10_754 . ?
N62 K31 Cs2 51.2(7) 12_754 10_754 ?
N62 K31 K4 108.3(12) 12_754 2_855 ?
N62 K31 Cl1 56.3(8) 12_754 12_754 ?
N62 K31 Te1 170.9(8) 12_754 . ?
N62 K31 N31 114.4(9) 12_754 3 ?
N62 K31 N52 87.5(8) 12_754 10_754 ?
Cs2 K32 Te1 152.8(8) 4_754 11_454 ?
K31 K32 Cs2 101(2) 11_454 4_754 ?
K31 K32 K4 156.2(16) 11_454 12_754 ?
K31 K32 Te1 92.9(15) 11_454 11_454 ?
K31 K32 N31 91.6(16) 11_454 . ?
K31 K32 N52 95(2) 11_454 4_754 ?
K31 K32 O1W 133(2) 11_454 . ?
K4 K32 Cs2 69.4(5) 12_754 4_754 ?
K4 K32 Te1 88.8(9) 12_754 11_454 ?
N31 K32 Cs2 141.9(8) . 4_754 ?
N31 K32 K4 109.6(14) . 12_754 ?
N31 K32 Te1 60.0(7) . 11_454 ?
N31 K32 N52 166.5(15) . 4_754 ?
N52 K32 Cs2 47.5(6) 4_754 4_754 ?
N52 K32 K4 61.5(8) 4_754 12_754 ?
N52 K32 Te1 108.1(7) 4_754 11_454 ?
O1W K32 Cs2 52.8(5) . 4_754 ?
O1W K32 K4 59.0(9) . 12_754 ?
O1W K32 Te1 129.2(15) . 11_454 ?
O1W K32 N31 92.8(10) . . ?
O1W K32 N52 90.7(10) . 4_754 ?
Cs2 K4 Cs1 170.3(3) 9_554 2_855 ?
Cs2 K4 K31 56.5(2) 9_554 2_855 ?
K31 K4 Cs1 133.2(3) 2_855 2_855 ?
K32 K4 Cs1 131.7(4) 16_745 2_855 ?
K32 K4 Cs2 58.0(3) 16_745 9_554 ?
K32 K4 K31 4.4(3) 16_745 2_855 ?
Cl1 K4 Cs1 84.3(3) . 2_855 ?
Cl1 K4 Cs2 89.3(3) . 9_554 ?
Cl1 K4 K31 127.1(4) . 2_855 ?
Cl1 K4 K32 124.1(4) . 16_745 ?
Cl1 K4 N12 112.6(6) . 2_855 ?
Cl1 K4 N51 114.8(7) . 9_554 ?
Cl1 K4 O1W 72.0(5) . 16_745 ?
Cl1 K4 O3W 65.2(8) . 10_754 ?
Cl1 K4 O4W 76.1(10) . 2_855 ?
N12 K4 Cs1 40.7(5) 2_855 2_855 ?
N12 K4 Cs2 149.0(6) 2_855 9_554 ?
N12 K4 K31 92.5(5) 2_855 2_855 ?
N12 K4 K32 91.0(6) 2_855 16_745 ?
N12 K4 N51 93.6(9) 2_855 9_554 ?
N12 K4 O1W 117.1(6) 2_855 16_745 ?
N12 K4 O3W 163.1(9) 2_855 10_754 ?
N12 K4 O4W 75.1(11) 2_855 2_855 ?
N51 K4 Cs1 79.4(7) 9_554 2_855 ?
N51 K4 Cs2 96.7(7) 9_554 9_554 ?
N51 K4 K31 108.8(7) 9_554 2_855 ?
N51 K4 K32 113.1(7) 9_554 16_745 ?
N51 K4 O1W 144.0(8) 9_554 16_745 ?
O1W K4 Cs1 136.1(4) 16_745 2_855 ?
O1W K4 Cs2 47.3(4) 16_745 9_554 ?
O1W K4 K31 55.0(5) 16_745 2_855 ?
O1W K4 K32 52.3(5) 16_745 16_745 ?
O3W K4 Cs1 124.0(8) 10_754 2_855 ?
O3W K4 Cs2 46.3(7) 10_754 9_554 ?
O3W K4 K31 102.0(8) 10_754 2_855 ?
O3W K4 K32 104.0(9) 10_754 16_745 ?
O3W K4 N51 73.6(9) 10_754 9_554 ?
O3W K4 O1W 78.8(8) 10_754 16_745 ?
O3W K4 O4W 88.3(12) 10_754 2_855 ?
O4W K4 Cs1 37.4(10) 2_855 2_855 ?
O4W K4 Cs2 133.6(10) 2_855 9_554 ?
O4W K4 K31 156.8(10) 2_855 2_855 ?
O4W K4 K32 159.3(10) 2_855 16_745 ?
O4W K4 N51 53.9(10) 2_855 9_554 ?
O4W K4 O1W 148.1(11) 2_855 16_745 ?
K51 K51 O4W 96.9(17) 2_855 . ?
K52 K51 K51 43.6(18) . 2_855 ?
K52 K51 K51 40.2(17) 2_855 2_855 ?
K52 K51 K52 28(2) . 2_855 ?
K52 K51 O4W 111(2) . . ?
K52 K51 O4W 133(2) 2_855 . ?
K51 K52 K51 96(3) . 2_855 ?
K51 K52 K52 83(5) . 2_855 ?
K52 K52 K51 68(5) 2_855 2_855 ?
K4 Cl1 K31 116.8(6) . 16_745 ?
W3 W1 W2 60.34(5) . . ?
Te1 W1 W2 58.08(6) . . ?
Te1 W1 W3 58.43(6) . . ?
Te1 W1 Te2 115.59(7) . . ?
Te1 W1 Te3 82.46(7) . . ?
Te1 W1 Te4 116.49(8) . . ?
Te1 W1 Te5 82.78(8) . . ?
Te2 W1 W2 58.40(6) . . ?
Te2 W1 W3 97.71(7) . . ?
Te2 W1 Te3 58.01(7) . . ?
Te2 W1 Te5 139.36(9) . . ?
Te3 W1 W2 60.39(5) . . ?
Te3 W1 W3 119.87(6) . . ?
Te3 W1 Te5 161.64(9) . . ?
Te4 W1 W2 98.33(7) . . ?
Te4 W1 W3 58.94(6) . . ?
Te4 W1 Te2 82.01(8) . . ?
Te4 W1 Te3 139.95(9) . . ?
Te4 W1 Te5 57.55(9) . . ?
Te5 W1 W2 119.28(7) . . ?
Te5 W1 W3 59.77(6) . . ?
C11 W1 W2 140.7(9) . . ?
C11 W1 W3 140.8(9) . . ?
C11 W1 Te1 153.9(9) . . ?
C11 W1 Te2 83.2(9) . . ?
C11 W1 Te3 94.0(9) . . ?
C11 W1 Te4 82.6(9) . . ?
C11 W1 Te5 94.5(9) . . ?
C12 W1 W2 130.6(14) . . ?
C12 W1 W3 122.4(12) . . ?
C12 W1 Te1 81.3(13) . . ?
C12 W1 Te2 138.3(12) . . ?
C12 W1 Te3 89.7(13) . . ?
C12 W1 Te4 126.3(14) . . ?
C12 W1 Te5 77.3(13) . . ?
C12 W1 C11 72.8(16) . . ?
W1 W2 W3 59.59(4) . . ?
Te1 W2 W1 58.13(6) . . ?
Te1 W2 W3 58.17(6) . . ?
Te1 W2 Te2 116.04(8) . . ?
Te1 W2 Te3 81.45(7) . . ?
Te1 W2 Te6 115.44(8) . . ?
Te1 W2 Te7 81.28(8) . . ?
Te2 W2 W1 58.82(6) . . ?
Te2 W2 W3 97.48(6) . . ?
Te2 W2 Te3 57.48(6) . . ?
Te2 W2 Te7 139.87(9) . . ?
Te3 W2 W1 58.47(5) . . ?
Te3 W2 W3 117.24(6) . . ?
Te6 W2 W1 97.78(7) . . ?
Te6 W2 W3 58.32(7) . . ?
Te6 W2 Te2 82.36(8) . . ?
Te6 W2 Te3 139.45(8) . . ?
Te6 W2 Te7 57.76(8) . . ?
Te7 W2 W1 118.11(7) . . ?
Te7 W2 W3 59.54(6) . . ?
Te7 W2 Te3 160.50(9) . . ?
C21 W2 W1 142.0(7) . . ?
C21 W2 W3 137.9(10) . . ?
C21 W2 Te1 155.3(8) . . ?
C21 W2 Te2 83.5(7) . . ?
C21 W2 Te3 98.8(9) . . ?
C21 W2 Te6 80.4(10) . . ?
C21 W2 Te7 93.1(8) . . ?
C21 W2 C22 74.2(12) . . ?
C22 W2 W1 126.4(8) . . ?
C22 W2 W3 127.5(9) . . ?
C22 W2 Te1 81.3(9) . . ?
C22 W2 Te2 131.8(8) . . ?
C22 W2 Te3 84.1(8) . . ?
C22 W2 Te6 132.8(8) . . ?
C22 W2 Te7 84.4(8) . . ?
W1 W3 W2 60.07(4) . . ?
Te1 W3 W1 58.22(6) . . ?
Te1 W3 W2 57.92(6) . . ?
Te1 W3 Te4 115.96(8) . . ?
Te1 W3 Te5 82.40(8) . . ?
Te1 W3 Te6 115.36(8) . . ?
Te1 W3 Te7 80.95(8) . . ?
Te4 W3 W1 58.62(6) . . ?
Te4 W3 W2 97.93(7) . . ?
Te4 W3 Te5 57.28(8) . . ?
Te4 W3 Te7 140.25(10) . . ?
Te5 W3 W1 59.27(6) . . ?
Te5 W3 W2 118.51(7) . . ?
Te5 W3 Te7 160.68(10) . . ?
Te6 W3 W1 98.24(7) . . ?
Te6 W3 W2 58.49(6) . . ?
Te6 W3 Te4 82.84(8) . . ?
Te6 W3 Te5 139.90(9) . . ?
Te6 W3 Te7 57.69(8) . . ?
Te7 W3 W1 118.21(7) . . ?
Te7 W3 W2 59.17(5) . . ?
C31 W3 W1 139.1(12) . . ?
C31 W3 W2 140.6(10) . . ?
C31 W3 Te1 155.6(12) . . ?
C31 W3 Te4 81.2(12) . . ?
C31 W3 Te5 94.3(10) . . ?
C31 W3 Te6 82.5(11) . . ?
C31 W3 Te7 96.8(11) . . ?
C31 W3 C32 72.9(16) . . ?
C32 W3 W1 126.3(10) . . ?
C32 W3 W2 129.2(10) . . ?
C32 W3 Te1 82.7(10) . . ?
C32 W3 Te4 129.6(9) . . ?
C32 W3 Te5 82.1(10) . . ?
C32 W3 Te6 133.3(10) . . ?
C32 W3 Te7 86.1(9) . . ?
K32 Te1 K31 12.1(2) 3 . ?
W1 Te1 K31 124.1(5) . . ?
W1 Te1 K32 116.7(5) . 3 ?
W1 Te1 W3 63.35(6) . . ?
W2 Te1 K31 155.1(7) . . ?
W2 Te1 K32 165.4(6) . 3 ?
W2 Te1 W1 63.80(6) . . ?
W2 Te1 W3 63.91(7) . . ?
W3 Te1 K31 97.2(4) . . ?
W3 Te1 K32 102.7(4) . 3 ?
W2 Te2 W1 62.78(6) . . ?
Te3 Te2 W1 61.59(7) . . ?
Te3 Te2 W2 63.12(7) . . ?
W1 Te3 Cs2 151.40(8) . 4_755 ?
W1 Te3 W2 61.14(5) . . ?
W2 Te3 Cs2 91.13(7) . 4_755 ?
Te2 Te3 Cs2 113.25(10) . 4_755 ?
Te2 Te3 W1 60.40(7) . . ?
Te2 Te3 W2 59.40(7) . . ?
W1 Te4 W3 62.44(6) . . ?
Te5 Te4 W1 62.31(8) . . ?
Te5 Te4 W3 62.54(8) . . ?
W1 Te5 W3 60.95(6) . . ?
Te4 Te5 W1 60.14(8) . . ?
Te4 Te5 W3 60.18(8) . . ?
K1 Te6 Cs2 102.46(12) . 2_755 ?
W2 Te6 Cs2 102.66(8) . 2_755 ?
W2 Te6 K1 154.43(13) . . ?
W3 Te6 Cs2 155.05(9) . 2_755 ?
W3 Te6 K1 94.77(12) . . ?
W3 Te6 W2 63.19(7) . . ?
Te7 Te6 Cs2 92.73(9) . 2_755 ?
Te7 Te6 K1 120.91(15) . . ?
Te7 Te6 W2 62.40(8) . . ?
Te7 Te6 W3 62.74(8) . . ?
W2 Te7 W3 61.29(6) . . ?
Te6 Te7 W2 59.84(7) . . ?
Te6 Te7 W3 59.58(8) . . ?
N11 C11 W1 179(3) . . ?
C11 N11 Cs1 103(2) . . ?
W1 C12 N12 175(3) . . ?
K4 N12 Cs1 99.9(8) 2_855 . ?
C12 N12 Cs1 115.2(18) . . ?
C12 N12 K4 117.1(17) . 2_855 ?
N21 C21 W2 171(3) . . ?
C21 N21 Cs2 104(3) . 2_755 ?
W2 C22 Cs2 111.1(12) . 4_755 ?
N22 C22 Cs2 60(2) . 4_755 ?
N22 C22 W2 171(3) . . ?
C22 N22 Cs2 101(2) . 4_755 ?
W3 C31 K1 124.4(17) . . ?
N31 C31 K1 48(3) . . ?
N31 C31 W3 172(4) . . ?
K1 N31 K31 111.1(14) . 11_454 ?
K1 N31 K32 124.2(14) . . ?
K32 N31 K31 15.0(3) . 11_454 ?
C31 N31 K1 115(4) . . ?
C31 N31 K31 132(4) . 11_454 ?
C31 N31 K32 117(4) . . ?
N32 C32 W3 168(4) . . ?
C32 N32 K31 118(4) . . ?
W6 W4 W5 60.01(4) . . ?
Te11 W4 W5 58.02(5) . . ?
Te11 W4 W6 58.37(6) . . ?
Te11 W4 Te12 115.80(8) . . ?
Te11 W4 Te13 81.33(8) . . ?
Te11 W4 Te14 116.38(9) . . ?
Te11 W4 Te15 83.06(7) . . ?
Te12 W4 W5 58.79(6) . . ?
Te12 W4 W6 98.11(7) . . ?
Te12 W4 Te13 57.73(7) . . ?
Te12 W4 Te14 82.14(7) . . ?
Te12 W4 Te15 139.16(8) . . ?
Te13 W4 W5 59.25(6) . . ?
Te13 W4 W6 118.33(7) . . ?
Te14 W4 W5 97.94(6) . . ?
Te14 W4 W6 58.88(6) . . ?
Te14 W4 Te13 139.63(8) . . ?
Te14 W4 Te15 57.17(7) . . ?
Te15 W4 W5 118.94(7) . . ?
Te15 W4 W6 59.68(6) . . ?
Te15 W4 Te13 161.68(8) . . ?
C41 W4 W5 143.2(9) . . ?
C41 W4 W6 137.7(10) . . ?
C41 W4 Te11 154.4(9) . . ?
C41 W4 Te12 84.7(9) . . ?
C41 W4 Te13 98.9(10) . . ?
C41 W4 Te14 80.0(10) . . ?
C41 W4 Te15 91.0(10) . . ?
C41 W4 C42 74.6(12) . . ?
C42 W4 W5 125.6(8) . . ?
C42 W4 W6 126.0(9) . . ?
C42 W4 Te11 80.0(8) . . ?
C42 W4 Te12 132.4(9) . . ?
C42 W4 Te13 83.5(9) . . ?
C42 W4 Te14 133.2(8) . . ?
C42 W4 Te15 84.4(9) . . ?
W6 W5 W4 59.59(5) . . ?
Te11 W5 W4 57.77(6) . . ?
Te11 W5 W6 58.14(6) . . ?
Te11 W5 Te12 115.12(7) . . ?
Te11 W5 Te13 81.25(8) . . ?
Te11 W5 Te16 116.06(8) . . ?
Te11 W5 Te17 81.02(7) . . ?
Te12 W5 W4 58.35(5) . . ?
Te12 W5 W6 97.52(6) . . ?
Te12 W5 Te13 57.62(7) . . ?
Te12 W5 Te17 140.66(8) . . ?
Te13 W5 W4 59.34(6) . . ?
Te13 W5 W6 118.00(7) . . ?
Te13 W5 Te17 159.59(8) . . ?
Te16 W5 W4 99.04(6) . . ?
Te16 W5 W6 59.12(6) . . ?
Te16 W5 Te12 83.72(8) . . ?
Te16 W5 Te13 141.16(8) . . ?
Te16 W5 Te17 57.41(7) . . ?
Te17 W5 W4 117.70(7) . . ?
Te17 W5 W6 59.23(6) . . ?
C51 W5 W4 134.3(9) . . ?
C51 W5 W6 151.0(12) . . ?
C51 W5 Te11 148.9(12) . . ?
C51 W5 Te12 79.2(9) . . ?
C51 W5 Te13 84.8(11) . . ?
C51 W5 Te16 92.0(12) . . ?
C51 W5 Te17 105.7(10) . . ?
C51 W5 C52 69.2(14) . . ?
C52 W5 W4 130.2(9) . . ?
C52 W5 W6 125.3(11) . . ?
C52 W5 Te11 82.7(10) . . ?
C52 W5 Te12 135.3(11) . . ?
C52 W5 Te13 88.0(10) . . ?
C52 W5 Te16 126.9(9) . . ?
C52 W5 Te17 79.8(10) . . ?
W4 W6 W5 60.40(5) . . ?
Te11 W6 W4 58.04(6) . . ?
Te11 W6 W5 58.06(6) . . ?
Te11 W6 Te14 116.00(8) . . ?
Te11 W6 Te15 82.75(7) . . ?
Te11 W6 Te16 114.94(8) . . ?
Te11 W6 Te17 81.16(7) . . ?
Te14 W6 W4 58.83(6) . . ?
Te14 W6 W5 98.17(7) . . ?
Te14 W6 Te15 57.07(6) . . ?
Te14 W6 Te16 83.78(7) . . ?
Te14 W6 Te17 140.75(8) . . ?
Te15 W6 W4 59.43(6) . . ?
Te15 W6 W5 119.09(7) . . ?
Te16 W6 W4 98.87(7) . . ?
Te16 W6 W5 58.04(6) . . ?
Te16 W6 Te15 140.66(8) . . ?
Te16 W6 Te17 57.18(7) . . ?
Te17 W6 W4 118.82(7) . . ?
Te17 W6 W5 59.55(6) . . ?
Te17 W6 Te15 160.77(8) . . ?
C61 W6 W4 144.5(10) . . ?
C61 W6 W5 139.1(10) . . ?
C61 W6 Te11 152.1(10) . . ?
C61 W6 Te14 86.4(10) . . ?
C61 W6 Te15 97.5(11) . . ?
C61 W6 Te16 82.4(10) . . ?
C61 W6 Te17 91.8(11) . . ?
C62 W6 W4 123.3(8) . . ?
C62 W6 W5 122.4(10) . . ?
C62 W6 Te11 76.6(9) . . ?
C62 W6 Te14 135.1(9) . . ?
C62 W6 Te15 84.6(8) . . ?
C62 W6 Te16 132.2(8) . . ?
C62 W6 Te17 81.5(9) . . ?
C62 W6 C61 75.6(13) . . ?
W4 Te11 Cs2 150.05(9) . 7_544 ?
W4 Te11 W5 64.21(6) . . ?
W4 Te11 W6 63.59(6) . . ?
W5 Te11 Cs2 137.39(8) . 7_544 ?
W5 Te11 W6 63.80(6) . . ?
W6 Te11 Cs2 103.83(9) . 7_544 ?
W4 Te12 W5 62.86(6) . . ?
Te13 Te12 W4 62.37(7) . . ?
Te13 Te12 W5 62.13(7) . . ?
W4 Te13 K1 93.63(11) . 2_755 ?
W5 Te13 K1 147.09(14) . 2_755 ?
W5 Te13 W4 61.41(6) . . ?
Te12 Te13 K1 127.78(13) . 2_755 ?
Te12 Te13 W4 59.90(7) . . ?
Te12 Te13 W5 60.25(7) . . ?
W4 Te14 W6 62.29(6) . . ?
Te15 Te14 W4 62.44(7) . . ?
Te15 Te14 W6 62.59(7) . . ?
W4 Te15 W6 60.90(6) . . ?
Te14 Te15 W4 60.39(7) . . ?
Te14 Te15 W6 60.33(7) . . ?
W5 Te16 Cs1 156.75(8) . . ?
W5 Te16 W6 62.84(6) . . ?
W6 Te16 Cs1 99.75(8) . . ?
Te17 Te16 Cs1 124.77(10) . . ?
Te17 Te16 W5 62.91(8) . . ?
Te17 Te16 W6 62.26(7) . . ?
W6 Te17 W5 61.22(6) . . ?
Te16 Te17 W5 59.68(7) . . ?
Te16 Te17 W6 60.56(7) . . ?
N41 C41 W4 166(3) . . ?
K2 N41 Cs1 109.0(8) . 10_754 ?
C41 N41 Cs1 102(2) . 10_754 ?
C41 N41 K2 112(3) . . ?
W4 C42 Cs1 123.7(12) . 10_754 ?
N42 C42 Cs1 53(2) . 10_754 ?
N42 C42 W4 172(4) . . ?
K1 N42 Cs1 96.7(9) 2_755 10_754 ?
C42 N42 Cs1 110(3) . 10_754 ?
C42 N42 K1 115(3) . 2_755 ?
N51 C51 W5 157(4) . . ?
C51 N51 K4 103(3) . 9_455 ?
W5 C52 Cs2 136.0(14) . . ?
N52 C52 Cs2 41(2) . . ?
N52 C52 W5 176(4) . . ?
Cs2 N52 K31 81.6(9) . 10_755 ?
Cs2 N52 K32 78.9(8) . 8_745 ?
K32 N52 K31 14.5(3) 8_745 10_755 ?
C52 N52 Cs2 123(3) . . ?
C52 N52 K31 155(3) . 10_755 ?
C52 N52 K32 157(3) . 8_745 ?
W6 C61 Cs1 117.8(13) . . ?
N61 C61 Cs1 56(2) . . ?
N61 C61 W6 173(3) . . ?
C61 N61 Cs1 107(2) . . ?
W6 C62 Cs2 135.8(14) . 7_544 ?
N62 C62 Cs2 53(2) . 7_544 ?
N62 C62 W6 172(3) . . ?
K31 N62 Cs2 79.3(11) 16_745 7_544 ?
C62 N62 Cs2 111(3) . 7_544 ?
C62 N62 K31 117(2) . 16_745 ?
Cs2 O1W K4 82.0(6) 4_754 12_754 ?
K32 O1W Cs2 76.5(7) . 4_754 ?
K32 O1W K4 68.7(9) . 12_754 ?
Cs2 O3W K4 86.1(11) 2_755 10_755 ?
Cs1 O4W K4 102.7(16) . 2_855 ?
Cs1 O4W K51 136(2) . . ?
K51 O4W K4 120.9(18) . 2_855 ?
K1 O5W Cs1 102(2) . 9_454 ?

loop_
_geom_bond_atom_site_label_1
_geom_bond_atom_site_label_2
_geom_bond_distance
_geom_bond_site_symmetry_2
_geom_bond_publ_flag
Cs1 K1 4.525(7) 9 ?
Cs1 K4 4.933(9) 2_855 ?
Cs1 N11 3.51(2) . ?
Cs1 N12 3.27(2) . ?
Cs1 Te16 3.998(4) . ?
Cs1 N41 3.52(3) 10_755 ?
Cs1 C42 3.62(4) 10_755 ?
Cs1 N42 3.09(3) 10_755 ?
Cs1 C61 3.91(4) . ?
Cs1 N61 3.38(3) . ?
Cs1 O4W 3.07(5) . ?
Cs1 O5W 3.12(6) 9 ?
Cs2 K31 4.19(3) 10_755 ?
Cs2 K32 3.944(12) 8_745 ?
Cs2 Te3 3.873(4) 8_744 ?
Cs2 N21 3.49(4) 2_755 ?
Cs2 C22 3.57(4) 8_744 ?
Cs2 N22 3.13(3) 8_744 ?
Cs2 C52 3.75(4) . ?
Cs2 N52 2.96(3) . ?
Cs2 C62 3.91(3) 15_445 ?
Cs2 N62 3.32(3) 15_445 ?
Cs2 O1W 3.23(2) 8_745 ?
Cs2 O3W 3.15(4) 2_755 ?
K1 Cs1 4.525(7) 9_454 ?
K1 K2 4.032(10) . ?
K1 Te6 3.976(7) . ?
K1 C31 3.49(4) . ?
K1 N31 2.86(4) . ?
K1 Te13 4.124(8) 2_755 ?
K1 N42 2.96(3) 2_755 ?
K1 O2W 2.98(3) . ?
K1 O5W 2.67(7) . ?
K2 K1 4.032(10) 2_755 ?
K2 Cl2 3.523(11) . ?
K2 Cl2 3.523(11) 2_755 ?
K2 N41 3.33(3) 2_755 ?
K2 N41 3.33(3) . ?
K31 Cs2 4.19(3) 10_754 ?
K31 K32 0.863(15) 3 ?
K31 K4 4.50(5) 2_855 ?
K31 Cl1 3.42(5) 12_754 ?
K31 Te1 4.128(13) . ?
K31 N31 3.32(4) 3 ?
K31 N32 2.99(6) . ?
K31 N52 3.43(4) 10_754 ?
K31 N62 3.24(3) 12_754 ?
K32 Cs2 3.944(12) 4_754 ?
K32 K31 0.863(15) 11_454 ?
K32 K4 3.69(5) 12_754 ?
K32 Te1 3.993(17) 11_454 ?
K32 N31 3.19(4) . ?
K32 N52 3.23(3) 4_754 ?
K32 O1W 3.14(4) . ?
K4 Cs1 4.933(9) 2_855 ?
K4 Cs2 4.351(8) 9_554 ?
K4 K31 4.50(5) 2_855 ?
K4 K32 3.69(5) 16_745 ?
K4 Cl1 2.787(14) . ?
K4 N12 3.17(3) 2_855 ?
K4 N51 3.34(4) 9_554 ?
K4 O1W 3.40(3) 16_745 ?
K4 O3W 3.22(4) 10_754 ?
K4 O4W 3.24(5) 2_855 ?
K51 K51 3.17(8) 2_855 ?
K51 K52 2.06(7) . ?
K51 K52 2.20(7) 2_855 ?
K51 O4W 2.90(7) . ?
K52 K51 2.20(7) 2_855 ?
K52 K52 1.05(9) 2_855 ?
Cl1 K31 3.42(5) 16_745 ?
W1 W2 2.8746(18) . ?
W1 W3 2.8606(18) . ?
W1 Te1 2.721(2) . ?
W1 Te2 2.766(3) . ?
W1 Te3 2.798(2) . ?
W1 Te4 2.755(3) . ?
W1 Te5 2.813(3) . ?
W1 C11 2.08(3) . ?
W1 C12 1.59(5) . ?
W2 W3 2.8824(19) . ?
W2 Te1 2.719(3) . ?
W2 Te2 2.754(2) . ?
W2 Te3 2.854(2) . ?
W2 Te6 2.753(3) . ?
W2 Te7 2.822(2) . ?
W2 C21 2.17(4) . ?
W2 C22 2.25(4) . ?
W3 Te1 2.727(3) . ?
W3 Te4 2.764(3) . ?
W3 Te5 2.827(3) . ?
W3 Te6 2.748(3) . ?
W3 Te7 2.833(3) . ?
W3 C31 2.13(5) . ?
W3 C32 2.17(4) . ?
Te1 K32 3.993(17) 3 ?
Te2 Te3 2.698(3) . ?
Te3 Cs2 3.873(4) 4_755 ?
Te4 Te5 2.681(4) . ?
Te6 Cs2 4.224(4) 2_755 ?
Te6 Te7 2.693(4) . ?
C11 N11 1.25(4) . ?
C12 N12 1.57(5) . ?
N12 K4 3.17(3) 2_855 ?
C21 N21 1.14(4) . ?
N21 Cs2 3.49(4) 2_755 ?
C22 Cs2 3.57(4) 4_755 ?
C22 N22 1.22(4) . ?
N22 Cs2 3.13(3) 4_755 ?
C31 N31 1.14(5) . ?
N31 K31 3.32(4) 11_454 ?
C32 N32 1.13(4) . ?
W4 W5 2.8852(18) . ?
W4 W6 2.862(2) . ?
W4 Te11 2.711(2) . ?
W4 Te12 2.760(2) . ?
W4 Te13 2.826(3) . ?
W4 Te14 2.766(3) . ?
W4 Te15 2.820(3) . ?
W4 C41 2.13(4) . ?
W4 C42 2.22(4) . ?
W5 W6 2.8738(19) . ?
W5 Te11 2.718(2) . ?
W5 Te12 2.773(2) . ?
W5 Te13 2.824(3) . ?
W5 Te16 2.740(3) . ?
W5 Te17 2.827(3) . ?
W5 C51 2.06(4) . ?
W5 C52 2.13(4) . ?
W6 Te11 2.720(3) . ?
W6 Te14 2.767(2) . ?
W6 Te15 2.827(2) . ?
W6 Te16 2.772(2) . ?
W6 Te17 2.817(2) . ?
W6 C61 2.11(4) . ?
W6 C62 2.10(3) . ?
Te11 Cs2 4.295(4) 7_544 ?
Te12 Te13 2.698(3) . ?
Te13 K1 4.124(8) 2_755 ?
Te14 Te15 2.673(3) . ?
Te16 Te17 2.675(3) . ?
C41 N41 1.16(4) . ?
N41 Cs1 3.52(3) 10_754 ?
C42 Cs1 3.62(4) 10_754 ?
C42 N42 1.09(4) . ?
N42 Cs1 3.09(3) 10_754 ?
N42 K1 2.96(3) 2_755 ?
C51 N51 1.14(5) . ?
N51 K4 3.34(4) 9_455 ?
C52 N52 1.19(4) . ?
N52 K31 3.43(4) 10_755 ?
N52 K32 3.23(3) 8_745 ?
C61 N61 1.22(4) . ?
C62 Cs2 3.91(3) 7_544 ?
C62 N62 1.19(4) . ?
N62 Cs2 3.32(3) 7_544 ?
N62 K31 3.24(3) 16_745 ?
O1W Cs2 3.23(2) 4_754 ?
O1W K4 3.40(3) 12_754 ?
O3W Cs2 3.15(4) 2_755 ?
O3W K4 3.22(4) 10_755 ?
O4W K4 3.24(5) 2_855 ?
O5W Cs1 3.12(6) 9_454 ?
